data_4300565
_journal_name_full 'Inorganic Chemistry'
_journal_paper_doi 10.1021/ic051548f
_journal_year 2006
_chemical_formula_moiety 'C50 H40 P2 Pt, C H2 Cl2'
_chemical_formula_sum 'C51 H42 Cl2 P2 Pt'
_chemical_formula_weight 982.78
_space_group_IT_number 14
_symmetry_cell_setting monoclinic
_symmetry_space_group_name_Hall '-P 2yn'
_symmetry_space_group_name_H-M 'P 1 21/n 1'
_cell_angle_alpha 90.00
_cell_angle_beta 91.847(2)
_cell_angle_gamma 90.00
_cell_formula_units_Z 4
_cell_length_a 11.7140(8)
_cell_length_b 15.2503(11)
_cell_length_c 23.7066(17)
_cell_measurement_temperature 193(2)
_cell_volume 4232.8(5)
_diffrn_ambient_temperature 193(2)
_exptl_crystal_density_diffrn 1.542
_cod_depositor_comments
;
The following automatic conversions were performed:
'_symmetry_cell_setting' value 'Monoclinic' changed to 'monoclinic'
according to '/home/saulius/struct/CIF-dictionaries/cif_core.dic'
dictionary named 'cif_core.dic' version 2.4.1 from 2010-06-29.

Automatic conversion script
Id: cif_fix_enum 1527 2010-12-29 10:47:43Z saulius 
;
_cod_original_sg_symbol_H-M 'P 21/n'
_cod_database_code 4300565

loop_
_symmetry_equiv_pos_as_xyz
'x, y, z'
'-x+1/2, y+1/2, -z+1/2'
'-x, -y, -z'
'x-1/2, -y-1/2, z-1/2'

loop_
_atom_site_label
_atom_site_type_symbol
_atom_site_fract_x
_atom_site_fract_y
_atom_site_fract_z
_atom_site_U_iso_or_equiv
_atom_site_adp_type
_atom_site_occupancy
_atom_site_symmetry_multiplicity
_atom_site_calc_flag
_atom_site_refinement_flags
_atom_site_disorder_assembly
_atom_site_disorder_group
Pt Pt 0.047123(7) 0.247266(5) 0.022530(4) 0.01668(4) Uani 1 1 d . . .
P1 P -0.04771(5) 0.21951(4) -0.06148(3) 0.01811(13) Uani 1 1 d . . .
P2 P -0.09451(5) 0.23982(4) 0.08669(3) 0.01829(13) Uani 1 1 d . . .
C1 C 0.2176(2) 0.27424(16) 0.01332(11) 0.0221(5) Uani 1 1 d . . .
C2 C 0.19395(19) 0.28259(16) 0.06604(11) 0.0215(5) Uani 1 1 d . . .
C11 C 0.3109(2) 0.28338(18) -0.02531(11) 0.0248(5) Uani 1 1 d . . .
C12 C 0.3908(2) 0.35105(19) -0.01750(14) 0.0355(7) Uani 1 1 d . . .
H12 H 0.3823 0.3918 0.0124 0.043 Uiso 1 1 calc R . .
C13 C 0.4819(3) 0.3592(2) -0.05289(16) 0.0466(9) Uani 1 1 d . . .
H13 H 0.5350 0.4057 -0.0472 0.056 Uiso 1 1 calc R . .
C14 C 0.4960(3) 0.3009(3) -0.09603(15) 0.0514(10) Uani 1 1 d . . .
H14 H 0.5589 0.3067 -0.1201 0.062 Uiso 1 1 calc R . .
C15 C 0.4182(3) 0.2334(3) -0.10446(14) 0.0466(8) Uani 1 1 d . . .
H15 H 0.4281 0.1925 -0.1342 0.056 Uiso 1 1 calc R . .
C16 C 0.3258(2) 0.2253(2) -0.06959(12) 0.0328(6) Uani 1 1 d . . .
H16 H 0.2721 0.1794 -0.0761 0.039 Uiso 1 1 calc R . .
C21 C 0.2495(2) 0.30100(16) 0.12093(11) 0.0237(5) Uani 1 1 d . . .
C22 C 0.1884(2) 0.32410(18) 0.16815(12) 0.0295(6) Uani 1 1 d . . .
H22 H 0.1073 0.3262 0.1654 0.035 Uiso 1 1 calc R . .
C23 C 0.2443(3) 0.3442(2) 0.21924(13) 0.0362(7) Uani 1 1 d . . .
H23 H 0.2011 0.3602 0.2509 0.043 Uiso 1 1 calc R . .
C24 C 0.3622(3) 0.3409(2) 0.22429(13) 0.0392(7) Uani 1 1 d . . .
H24 H 0.4003 0.3549 0.2591 0.047 Uiso 1 1 calc R . .
C25 C 0.4236(3) 0.3171(2) 0.17807(13) 0.0399(7) Uani 1 1 d . . .
H25 H 0.5046 0.3149 0.1812 0.048 Uiso 1 1 calc R . .
C26 C 0.3687(2) 0.29640(19) 0.12723(13) 0.0331(6) Uani 1 1 d . . .
H26 H 0.4125 0.2788 0.0962 0.040 Uiso 1 1 calc R . .
C31 C -0.1453(2) 0.12557(16) -0.06484(11) 0.0217(5) Uani 1 1 d . . .
C32 C -0.1232(2) 0.05736(16) -0.02719(12) 0.0261(6) Uani 1 1 d . . .
H32 H -0.0650 0.0638 0.0013 0.031 Uiso 1 1 calc R . .
C33 C -0.1854(2) -0.02021(18) -0.03082(14) 0.0357(7) Uani 1 1 d . . .
H33 H -0.1694 -0.0665 -0.0050 0.043 Uiso 1 1 calc R . .
C34 C -0.2702(2) -0.02979(19) -0.07187(15) 0.0417(8) Uani 1 1 d . . .
H34 H -0.3109 -0.0835 -0.0752 0.050 Uiso 1 1 calc R . .
C35 C -0.2960(3) 0.0385(2) -0.10816(15) 0.0437(8) Uani 1 1 d . . .
H35 H -0.3568 0.0325 -0.1354 0.052 Uiso 1 1 calc R . .
C36 C -0.2333(2) 0.11626(19) -0.10508(13) 0.0330(6) Uani 1 1 d . . .
H36 H -0.2509 0.1628 -0.1305 0.040 Uiso 1 1 calc R . .
C41 C 0.03989(19) 0.19435(16) -0.12233(10) 0.0202(5) Uani 1 1 d . . .
C42 C 0.0883(2) 0.26201(16) -0.15329(12) 0.0270(6) Uani 1 1 d . . .
H42 H 0.0753 0.3211 -0.1427 0.032 Uiso 1 1 calc R . .
C43 C 0.1547(3) 0.24454(17) -0.19910(13) 0.0317(6) Uani 1 1 d . . .
H43 H 0.1854 0.2915 -0.2201 0.038 Uiso 1 1 calc R . .
C44 C 0.1767(2) 0.15887(18) -0.21441(12) 0.0300(6) Uani 1 1 d . . .
H44 H 0.2227 0.1467 -0.2458 0.036 Uiso 1 1 calc R . .
C45 C 0.1312(2) 0.09120(18) -0.18376(12) 0.0313(6) Uani 1 1 d . . .
H45 H 0.1461 0.0322 -0.1941 0.038 Uiso 1 1 calc R . .
C46 C 0.0637(2) 0.10851(17) -0.13795(11) 0.0256(6) Uani 1 1 d . . .
H46 H 0.0336 0.0612 -0.1170 0.031 Uiso 1 1 calc R . .
C51 C -0.1306(2) 0.31339(16) -0.08896(11) 0.0217(5) Uani 1 1 d . . .
C52 C -0.1688(2) 0.32119(18) -0.14499(12) 0.0307(6) Uani 1 1 d . . .
H52 H -0.1527 0.2760 -0.1712 0.037 Uiso 1 1 calc R . .
C53 C -0.2300(2) 0.3944(2) -0.16285(14) 0.0383(7) Uani 1 1 d . . .
H53 H -0.2560 0.3987 -0.2011 0.046 Uiso 1 1 calc R . .
C54 C -0.2534(2) 0.46083(19) -0.12572(15) 0.0389(7) Uani 1 1 d . . .
H54 H -0.2965 0.5104 -0.1381 0.047 Uiso 1 1 calc R . .
C55 C -0.2141(2) 0.45519(18) -0.07031(15) 0.0369(7) Uani 1 1 d . . .
H55 H -0.2285 0.5016 -0.0448 0.044 Uiso 1 1 calc R . .
C56 C -0.1534(2) 0.38176(17) -0.05191(12) 0.0265(6) Uani 1 1 d . . .
H56 H -0.1272 0.3781 -0.0136 0.032 Uiso 1 1 calc R . .
C61 C -0.1481(2) 0.34928(16) 0.10444(11) 0.0228(5) Uani 1 1 d . . .
C62 C -0.2567(2) 0.36368(18) 0.12527(13) 0.0309(6) Uani 1 1 d . . .
H62 H -0.3037 0.3152 0.1341 0.037 Uiso 1 1 calc R . .
C63 C -0.2963(2) 0.44850(19) 0.13315(14) 0.0382(7) Uani 1 1 d . . .
H63 H -0.3696 0.4576 0.1482 0.046 Uiso 1 1 calc R . .
C64 C -0.2301(3) 0.51967(18) 0.11932(13) 0.0381(7) Uani 1 1 d . . .
H64 H -0.2584 0.5775 0.1238 0.046 Uiso 1 1 calc R . .
C65 C -0.1224(3) 0.50644(18) 0.09888(13) 0.0369(7) Uani 1 1 d . . .
H65 H -0.0765 0.5553 0.0894 0.044 Uiso 1 1 calc R . .
C66 C -0.0811(2) 0.42167(17) 0.09212(12) 0.0289(6) Uani 1 1 d . . .
H66 H -0.0062 0.4131 0.0789 0.035 Uiso 1 1 calc R . .
C71 C -0.0466(2) 0.19055(16) 0.15380(11) 0.0210(5) Uani 1 1 d . . .
C72 C 0.0424(2) 0.13003(17) 0.15369(12) 0.0275(6) Uani 1 1 d . . .
H72 H 0.0821 0.1201 0.1200 0.033 Uiso 1 1 calc R . .
C73 C 0.0738(2) 0.08401(19) 0.20229(13) 0.0348(7) Uani 1 1 d . . .
H73 H 0.1343 0.0425 0.2018 0.042 Uiso 1 1 calc R . .
C74 C 0.0166(3) 0.0990(2) 0.25139(13) 0.0377(7) Uani 1 1 d . . .
H74 H 0.0366 0.0665 0.2845 0.045 Uiso 1 1 calc R . .
C75 C -0.0687(3) 0.1604(2) 0.25274(13) 0.0410(7) Uani 1 1 d . . .
H75 H -0.1056 0.1720 0.2871 0.049 Uiso 1 1 calc R . .
C76 C -0.1014(2) 0.20562(19) 0.20410(12) 0.0314(6) Uani 1 1 d . . .
H76 H -0.1616 0.2472 0.2051 0.038 Uiso 1 1 calc R . .
C81 C -0.2278(2) 0.17870(16) 0.07388(11) 0.0217(5) Uani 1 1 d . . .
C82 C -0.2470(2) 0.09883(18) 0.10056(13) 0.0319(6) Uani 1 1 d . . .
H82 H -0.1921 0.0767 0.1273 0.038 Uiso 1 1 calc R . .
C83 C -0.3458(3) 0.0515(2) 0.08822(15) 0.0427(8) Uani 1 1 d . . .
H83 H -0.3578 -0.0031 0.1064 0.051 Uiso 1 1 calc R . .
C84 C -0.4260(2) 0.0824(2) 0.05022(14) 0.0429(8) Uani 1 1 d . . .
H84 H -0.4941 0.0500 0.0425 0.051 Uiso 1 1 calc R . .
C85 C -0.4078(2) 0.1610(2) 0.02303(14) 0.0415(8) Uani 1 1 d . . .
H85 H -0.4632 0.1826 -0.0036 0.050 Uiso 1 1 calc R . .
C86 C -0.3089(2) 0.2085(2) 0.03446(12) 0.0309(6) Uani 1 1 d . . .
H86 H -0.2964 0.2620 0.0151 0.037 Uiso 1 1 calc R . .
Cl1S Cl -0.04183(12) 0.39615(7) -0.28518(5) 0.0781(3) Uani 1 1 d . . .
Cl2S Cl 0.04118(10) 0.57328(8) -0.26501(5) 0.0780(3) Uani 1 1 d . . .
C1SA C 0.0669(17) 0.4590(12) -0.2564(9) 0.082(5) Uiso 0.25 1 d P A 1
H1SA H 0.1392 0.4435 -0.2745 0.098 Uiso 0.25 1 calc PR A 1
H1SB H 0.0761 0.4455 -0.2156 0.098 Uiso 0.25 1 calc PR A 1
C1SB C -0.0030(6) 0.4768(4) -0.2361(3) 0.0770(17) Uiso 0.75 1 d P A 2
H1SC H -0.0691 0.4889 -0.2123 0.092 Uiso 0.75 1 calc PR A 2
H1SD H 0.0594 0.4537 -0.2111 0.092 Uiso 0.75 1 calc PR A 2

loop_
_atom_site_aniso_label
_atom_site_aniso_U_11
_atom_site_aniso_U_22
_atom_site_aniso_U_33
_atom_site_aniso_U_23
_atom_site_aniso_U_13
_atom_site_aniso_U_12
Pt 0.01364(6) 0.01978(6) 0.01670(6) -0.00109(4) 0.00178(4) -0.00107(3)
P1 0.0165(3) 0.0199(3) 0.0179(3) -0.0008(2) 0.0012(2) -0.0009(2)
P2 0.0154(3) 0.0207(3) 0.0189(3) -0.0007(2) 0.0025(2) -0.0003(2)
C1 0.0157(11) 0.0235(11) 0.0271(14) 0.0009(11) 0.0007(10) -0.0016(9)
C2 0.0142(11) 0.0239(12) 0.0263(14) -0.0006(11) -0.0005(10) -0.0024(9)
C11 0.0168(11) 0.0338(13) 0.0237(14) 0.0075(11) 0.0006(10) 0.0016(10)
C12 0.0264(14) 0.0363(15) 0.0442(19) 0.0076(14) 0.0051(13) -0.0026(12)
C13 0.0287(16) 0.054(2) 0.058(2) 0.0192(18) 0.0111(15) -0.0088(14)
C14 0.0257(15) 0.089(3) 0.041(2) 0.024(2) 0.0158(14) 0.0015(16)
C15 0.0292(16) 0.084(2) 0.0269(16) -0.0030(16) 0.0068(13) 0.0078(16)
C16 0.0214(13) 0.0512(17) 0.0258(15) -0.0011(13) 0.0006(12) -0.0010(12)
C21 0.0219(12) 0.0250(12) 0.0240(14) 0.0016(10) -0.0031(11) -0.0049(10)
C22 0.0265(13) 0.0351(14) 0.0267(15) -0.0016(12) -0.0025(11) -0.0075(11)
C23 0.0416(17) 0.0428(17) 0.0242(15) -0.0013(13) -0.0006(13) -0.0081(13)
C24 0.0455(17) 0.0450(17) 0.0260(16) 0.0043(13) -0.0167(14) -0.0113(14)
C25 0.0277(14) 0.0558(19) 0.0353(18) 0.0064(15) -0.0121(13) -0.0080(13)
C26 0.0241(13) 0.0433(16) 0.0317(16) -0.0022(13) -0.0027(12) -0.0011(12)
C31 0.0189(11) 0.0242(12) 0.0224(13) -0.0048(10) 0.0056(10) -0.0029(10)
C32 0.0264(13) 0.0242(12) 0.0279(15) -0.0020(11) 0.0064(11) 0.0010(10)
C33 0.0341(15) 0.0235(13) 0.050(2) -0.0016(13) 0.0148(14) -0.0035(11)
C34 0.0310(15) 0.0307(15) 0.064(2) -0.0158(15) 0.0173(15) -0.0120(12)
C35 0.0288(15) 0.0529(19) 0.049(2) -0.0165(16) -0.0032(14) -0.0150(14)
C36 0.0286(14) 0.0385(15) 0.0319(16) -0.0029(13) -0.0017(12) -0.0071(12)
C41 0.0159(11) 0.0271(12) 0.0174(12) -0.0027(10) -0.0006(10) 0.0001(9)
C42 0.0262(13) 0.0237(13) 0.0315(15) -0.0034(11) 0.0044(12) -0.0025(10)
C43 0.0285(14) 0.0357(16) 0.0315(16) 0.0058(12) 0.0086(12) -0.0028(11)
C44 0.0262(13) 0.0426(16) 0.0215(15) 0.0004(12) 0.0068(11) 0.0073(12)
C45 0.0337(15) 0.0293(14) 0.0314(16) -0.0023(12) 0.0089(13) 0.0072(11)
C46 0.0279(13) 0.0260(13) 0.0231(14) 0.0017(11) 0.0046(11) 0.0027(10)
C51 0.0171(11) 0.0249(12) 0.0231(13) 0.0016(10) 0.0021(10) -0.0002(9)
C52 0.0282(14) 0.0353(14) 0.0285(15) 0.0009(12) -0.0026(12) 0.0019(11)
C53 0.0293(14) 0.0483(17) 0.0370(18) 0.0168(15) -0.0046(13) 0.0040(13)
C54 0.0299(15) 0.0323(15) 0.055(2) 0.0163(15) 0.0013(14) 0.0056(12)
C55 0.0339(15) 0.0224(13) 0.055(2) 0.0004(13) 0.0064(15) 0.0041(11)
C56 0.0270(13) 0.0273(13) 0.0253(14) 0.0015(11) 0.0031(11) 0.0009(10)
C61 0.0241(12) 0.0226(12) 0.0218(14) -0.0010(10) 0.0031(11) 0.0026(10)
C62 0.0298(14) 0.0291(13) 0.0344(17) 0.0005(12) 0.0104(12) 0.0025(11)
C63 0.0324(15) 0.0346(15) 0.048(2) -0.0032(14) 0.0120(14) 0.0101(12)
C64 0.0482(18) 0.0248(14) 0.0415(18) -0.0044(13) 0.0048(15) 0.0091(12)
C65 0.0444(17) 0.0250(14) 0.0416(18) -0.0061(13) 0.0078(15) -0.0067(12)
C66 0.0268(13) 0.0297(13) 0.0306(15) -0.0081(12) 0.0073(12) -0.0032(11)
C71 0.0197(11) 0.0255(12) 0.0178(13) -0.0017(10) -0.0007(10) -0.0037(9)
C72 0.0261(13) 0.0317(14) 0.0247(14) -0.0012(11) 0.0028(11) 0.0033(11)
C73 0.0301(14) 0.0396(16) 0.0345(17) 0.0061(13) -0.0038(13) 0.0062(12)
C74 0.0371(16) 0.0520(18) 0.0235(15) 0.0094(14) -0.0056(13) -0.0010(14)
C75 0.0358(16) 0.067(2) 0.0199(15) 0.0029(15) 0.0034(13) 0.0036(15)
C76 0.0268(14) 0.0421(16) 0.0255(15) -0.0011(13) 0.0032(12) 0.0058(12)
C81 0.0172(11) 0.0267(12) 0.0215(13) -0.0019(10) 0.0053(10) -0.0006(10)
C82 0.0297(14) 0.0332(14) 0.0325(16) 0.0043(12) -0.0001(12) -0.0059(12)
C83 0.0401(17) 0.0399(17) 0.048(2) 0.0003(15) 0.0081(15) -0.0176(14)
C84 0.0255(14) 0.058(2) 0.046(2) -0.0181(16) 0.0084(14) -0.0164(14)
C85 0.0227(14) 0.063(2) 0.0383(19) -0.0061(16) -0.0043(13) -0.0014(14)
C86 0.0232(13) 0.0411(16) 0.0283(15) 0.0032(13) -0.0006(11) -0.0015(12)
Cl1S 0.1173(9) 0.0528(5) 0.0633(7) 0.0076(5) -0.0119(7) -0.0084(6)
Cl2S 0.0767(7) 0.0762(7) 0.0816(8) 0.0003(6) 0.0092(6) -0.0334(6)

loop_
_geom_bond_atom_site_label_1
_geom_bond_atom_site_label_2
_geom_bond_distance
_geom_bond_site_symmetry_2
_geom_bond_publ_flag
Pt C2 2.049(2) . ?
Pt C1 2.057(2) . ?
Pt P1 2.2885(7) . ?
Pt P2 2.2895(6) . ?
P1 C31 1.833(2) . ?
P1 C51 1.837(3) . ?
P1 C41 1.837(2) . ?
P2 C71 1.831(3) . ?
P2 C81 1.836(2) . ?
P2 C61 1.837(2) . ?
C1 C2 1.295(4) . ?
C1 C11 1.455(3) . ?
C2 C21 1.463(4) . ?
C11 C16 1.389(4) . ?
C11 C12 1.401(4) . ?
C12 C13 1.384(4) . ?
C13 C14 1.370(5) . ?
C14 C15 1.385(5) . ?
C15 C16 1.389(4) . ?
C21 C22 1.394(4) . ?
C21 C26 1.401(4) . ?
C22 C23 1.392(4) . ?
C23 C24 1.384(4) . ?
C24 C25 1.378(4) . ?
C25 C26 1.384(4) . ?
C31 C36 1.389(4) . ?
C31 C32 1.390(4) . ?
C32 C33 1.390(4) . ?
C33 C34 1.376(5) . ?
C34 C35 1.378(5) . ?
C35 C36 1.396(4) . ?
C41 C46 1.391(3) . ?
C41 C42 1.397(4) . ?
C42 C43 1.382(4) . ?
C43 C44 1.382(4) . ?
C44 C45 1.379(4) . ?
C45 C46 1.389(4) . ?
C51 C52 1.393(4) . ?
C51 C56 1.395(4) . ?
C52 C53 1.386(4) . ?
C53 C54 1.376(4) . ?
C54 C55 1.381(5) . ?
C55 C56 1.389(4) . ?
C61 C66 1.391(3) . ?
C61 C62 1.396(3) . ?
C62 C63 1.389(4) . ?
C63 C64 1.380(4) . ?
C64 C65 1.380(4) . ?
C65 C66 1.392(4) . ?
C71 C76 1.391(4) . ?
C71 C72 1.393(3) . ?
C72 C73 1.389(4) . ?
C73 C74 1.381(4) . ?
C74 C75 1.371(4) . ?
C75 C76 1.387(4) . ?
C81 C86 1.387(4) . ?
C81 C82 1.394(4) . ?
C82 C83 1.388(4) . ?
C83 C84 1.365(5) . ?
C84 C85 1.381(5) . ?
C85 C86 1.386(4) . ?
Cl1S C1SA 1.718(19) . ?
Cl1S C1SB 1.744(6) . ?
Cl2S C1SB 1.711(6) . ?
Cl2S C1SA 1.780(19) . ?
